data_4116318
loop_
_publ_author_name
'Colin D. Abernethy'
'Jason A. C. Clyburne'
'Alan H. Cowley'
'Richard A. Jones'

_publ_section_title
;
 Reactions of Transition-Metal Metallocenes with Stable Carbenes
;
_journal_name_full 'Journal of the American Chemical Society'
_journal_page_first 2329
_journal_page_last 2330
_journal_paper_doi 10.1021/ja983772s
_journal_volume 121
_journal_year 1999
_chemical_formula_sum 'C29 H28 Br2 N2 Ni'
_chemical_formula_weight 623.06
_chemical_name_systematic
; 
 ? 
;
_space_group_IT_number 2
_symmetry_cell_setting triclinic
_symmetry_space_group_name_Hall '-P 1'
_symmetry_space_group_name_H-M 'P -1'
_atom_sites_solution_hydrogens geom
_atom_sites_solution_primary direct
_atom_sites_solution_secondary difmap
_audit_creation_method SHELXL
_cell_angle_alpha 78.44(2)
_cell_angle_beta 72.55(2)
_cell_angle_gamma 69.80(2)
_cell_formula_units_Z 2
_cell_length_a 9.456(2)
_cell_length_b 12.088(3)
_cell_length_c 13.020(3)
_cell_measurement_reflns_used 59
_cell_measurement_temperature 293(2)
_cell_measurement_theta_max 12.59
_cell_measurement_theta_min 3.64
_cell_volume 1324.6(6)
_computing_cell_refinement 'Siemens XSCANS'
_computing_data_collection 'Siemens XSCANS'
_computing_data_reduction 'Siemens SHELXTL'
_computing_molecular_graphics 'Siemens SHELXTL'
_computing_publication_material 'Siemens SHELXTL'
_computing_structure_refinement 'SHELXL-93 (Sheldrick, 1993)'
_computing_structure_solution 'SHELXS-86 (Sheldrick, 1990)'
_diffrn_ambient_temperature 293(2)
_diffrn_measurement_device 'Siemens P4'
_diffrn_measurement_method '\w scans'
_diffrn_radiation_monochromator graphite
_diffrn_radiation_source 'fine-focus sealed tube'
_diffrn_radiation_type MoK\a
_diffrn_radiation_wavelength 0.71073
_diffrn_reflns_av_R_equivalents 0.0307
_diffrn_reflns_av_sigmaI/netI 0.0619
_diffrn_reflns_limit_h_max 13
_diffrn_reflns_limit_h_min -1
_diffrn_reflns_limit_k_max 16
_diffrn_reflns_limit_k_min -16
_diffrn_reflns_limit_l_max 18
_diffrn_reflns_limit_l_min -17
_diffrn_reflns_number 8884
_diffrn_reflns_theta_max 30.00
_diffrn_reflns_theta_min 1.65
_diffrn_standards_decay_% 4.94
_diffrn_standards_interval_count 97
_diffrn_standards_number 3
_exptl_absorpt_coefficient_mu 3.769
_exptl_absorpt_correction_type none
_exptl_crystal_colour red
_exptl_crystal_density_diffrn 1.562
_exptl_crystal_description block
_exptl_crystal_F_000 628
_exptl_crystal_size_max 0.52
_exptl_crystal_size_mid 0.44
_exptl_crystal_size_min 0.43
_refine_diff_density_max 2.029
_refine_diff_density_min -2.293
_refine_diff_density_rms 0.189
_refine_ls_extinction_method none
_refine_ls_goodness_of_fit_all 1.069
_refine_ls_goodness_of_fit_obs 1.121
_refine_ls_matrix_type full
_refine_ls_number_parameters 339
_refine_ls_number_reflns 7620
_refine_ls_number_restraints 0
_refine_ls_restrained_S_all 1.074
_refine_ls_restrained_S_obs 1.121
_refine_ls_R_factor_all 0.1169
_refine_ls_R_factor_obs 0.0760
_refine_ls_shift/esd_max 0.000
_refine_ls_shift/esd_mean 0.000
_refine_ls_structure_factor_coef Fsqd
_refine_ls_weighting_details 'w=1/[\s^2^(Fo^2^)+(0.1308P)^2^+0.0000P] where P=(Fo^2^+2Fc^2^)/3'
_refine_ls_weighting_scheme calc
_refine_ls_wR_factor_all 0.2179
_refine_ls_wR_factor_obs 0.1830
_reflns_number_observed 4977
_reflns_number_total 7623
_reflns_observed_criterion >2sigma(I)
_cod_data_source_file ja983772s_1.cif
_cod_data_source_block 2
_cod_depositor_comments
;
The following automatic conversions were performed:

'_refine_ls_weighting_scheme' value 'calc
w=1/[\s^2^(Fo^2^)+(0.1308P)^2^+0.0000P] where P=(Fo^2^+2Fc^2^)/3' was
changed to 'calc'. New tag '_refine_ls_weighting_details' was
created. The value of the new tag was set to
'w=1/[\s^2^(Fo^2^)+(0.1308P)^2^+0.0000P] where P=(Fo^2^+2Fc^2^)/3'.

Automatic conversion script
Id: cif_fix_values 3143 2015-03-26 13:38:13Z robertas 
;
_cod_original_cell_volume 1324.5(5)
_cod_database_code 4116318

loop_
_symmetry_equiv_pos_as_xyz
'x, y, z'
'-x, -y, -z'

loop_
_atom_site_aniso_label
_atom_site_aniso_U_11
_atom_site_aniso_U_22
_atom_site_aniso_U_33
_atom_site_aniso_U_23
_atom_site_aniso_U_13
_atom_site_aniso_U_12
Ni1 0.0255(3) 0.0148(3) 0.0237(3) 0.0028(2) -0.0095(2) -0.0041(2)
Br1 0.1016(6) 0.0514(4) 0.0218(3) 0.0059(2) -0.0205(3) -0.0229(4)
Br2 0.0381(3) 0.0834(5) 0.0243(3) -0.0045(3) 0.0017(2) -0.0039(3)
N1 0.027(2) 0.022(2) 0.019(2) 0.0018(14) -0.0083(15) -0.002(2)
N2 0.022(2) 0.018(2) 0.019(2) 0.0007(13) -0.0088(14) -0.0011(14)
C1 0.023(2) 0.016(2) 0.022(2) 0.0028(15) -0.010(2) -0.006(2)
C2 0.024(2) 0.028(2) 0.027(2) -0.004(2) -0.006(2) 0.004(2)
C3 0.028(2) 0.024(2) 0.026(2) 0.002(2) -0.010(2) 0.003(2)
C4 0.028(2) 0.025(2) 0.018(2) -0.002(2) -0.005(2) -0.006(2)
C5 0.034(3) 0.029(2) 0.024(2) -0.006(2) -0.008(2) -0.008(2)
C6 0.050(3) 0.030(3) 0.024(2) -0.004(2) -0.014(2) -0.011(2)
C7 0.052(3) 0.027(2) 0.018(2) -0.004(2) -0.009(2) -0.008(2)
C8 0.039(3) 0.033(3) 0.023(2) 0.001(2) -0.004(2) -0.013(2)
C9 0.030(2) 0.030(2) 0.022(2) -0.003(2) -0.006(2) -0.009(2)
C10 0.040(3) 0.043(3) 0.038(3) -0.002(2) -0.012(2) -0.020(3)
C11 0.048(4) 0.067(4) 0.038(3) 0.006(3) -0.019(3) -0.034(3)
C12 0.023(2) 0.016(2) 0.020(2) 0.0001(15) -0.009(2) -0.002(2)
C13 0.028(2) 0.017(2) 0.024(2) 0.001(2) -0.012(2) -0.003(2)
C14 0.035(3) 0.033(3) 0.024(2) -0.007(2) -0.013(2) 0.000(2)
C15 0.023(2) 0.039(3) 0.022(2) -0.001(2) -0.005(2) -0.002(2)
C16 0.026(2) 0.031(2) 0.030(2) 0.006(2) -0.008(2) -0.010(2)
C17 0.027(2) 0.023(2) 0.026(2) 0.001(2) -0.013(2) -0.007(2)
C18 0.056(4) 0.024(2) 0.034(3) 0.001(2) -0.018(3) -0.019(2)
C19 0.051(3) 0.024(2) 0.041(3) -0.001(2) -0.021(3) -0.016(2)
C21 0.027(2) 0.022(2) 0.035(2) 0.003(2) -0.012(2) -0.007(2)
C22 0.038(3) 0.026(2) 0.029(2) 0.002(2) -0.011(2) -0.014(2)
C23 0.033(3) 0.029(3) 0.038(3) -0.002(2) 0.001(2) -0.010(2)
C24 0.023(2) 0.039(3) 0.051(3) 0.003(2) -0.017(2) -0.007(2)
C25 0.037(3) 0.035(3) 0.039(3) -0.004(2) -0.018(2) -0.013(2)
C31 0.035(3) 0.014(2) 0.046(3) 0.002(2) -0.013(2) 0.001(2)
C32 0.067(4) 0.025(3) 0.037(3) 0.010(2) -0.022(3) 0.003(3)
C33 0.063(4) 0.029(3) 0.046(4) 0.015(3) 0.008(3) -0.002(3)
C34 0.042(4) 0.022(3) 0.117(7) 0.024(3) -0.022(4) -0.017(3)
C35 0.063(4) 0.020(2) 0.060(4) 0.003(2) -0.032(3) -0.011(3)

loop_
_atom_site_label
_atom_site_type_symbol
_atom_site_fract_x
_atom_site_fract_y
_atom_site_fract_z
_atom_site_U_iso_or_equiv
_atom_site_thermal_displace_type
_atom_site_occupancy
_atom_site_calc_flag
_atom_site_refinement_flags
Ni1 Ni 0.15196(7) 0.83359(5) 0.25855(5) 0.0219(2) Uani 1 d .
Br1 Br 0.51762(11) 0.81796(6) -0.29304(5) 0.0587(2) Uani 1 d .
Br2 Br 0.01205(8) 0.63052(7) 0.82977(5) 0.0550(2) Uani 1 d .
N1 N 0.4450(5) 0.6502(3) 0.1847(3) 0.0242(8) Uani 1 d .
N2 N 0.3648(4) 0.6272(3) 0.3569(3) 0.0207(7) Uani 1 d .
C1 C 0.3244(5) 0.6975(4) 0.2666(3) 0.0200(8) Uani 1 d .
C2 C 0.5561(6) 0.5536(5) 0.2210(4) 0.0300(10) Uani 1 d .
H2 H 0.6482(6) 0.5082(5) 0.1789(4) 0.033(16) Uiso 1 calc R
C3 C 0.5047(6) 0.5390(4) 0.3280(4) 0.0288(10) Uani 1 d .
H3 H 0.5537(6) 0.4801(4) 0.3751(4) 0.040(17) Uiso 1 calc R
C4 C 0.4600(6) 0.6903(4) 0.0713(4) 0.0246(9) Uani 1 d .
C5 C 0.3674(6) 0.6687(5) 0.0181(4) 0.0289(10) Uani 1 d .
C6 C 0.3839(7) 0.7087(5) -0.0912(4) 0.0337(11) Uani 1 d .
H6 H 0.3216(7) 0.6972(5) -0.1289(4) 0.036(17) Uiso 1 calc R
C7 C 0.4930(7) 0.7653(5) -0.1429(4) 0.0332(12) Uani 1 d .
C8 C 0.5901(7) 0.7835(5) -0.0915(4) 0.0321(11) Uani 1 d .
H8 H 0.6650(7) 0.8202(5) -0.1298(4) 0.028(15) Uiso 1 calc R
C9 C 0.5740(6) 0.7459(5) 0.0186(4) 0.0276(10) Uani 1 d .
C10 C 0.2513(7) 0.6024(6) 0.0759(5) 0.0375(12) Uani 1 d .
H10A H 0.3057(8) 0.5200(9) 0.0901(37) 0.078(28) Uiso 1 calc R
H10B H 0.1830(38) 0.6110(38) 0.0313(18) 0.054(21) Uiso 1 calc R
H10C H 0.1915(41) 0.6343(30) 0.1431(20) 0.072(26) Uiso 1 calc R
C11 C 0.6779(8) 0.7669(7) 0.0756(5) 0.046(2) Uani 1 d .
H11A H 0.7431(46) 0.8103(44) 0.0259(13) 0.049(20) Uiso 1 calc R
H11B H 0.7418(47) 0.6921(7) 0.1018(40) 0.104(37) Uiso 1 calc R
H11C H 0.6152(8) 0.8116(44) 0.1355(28) 0.102(36) Uiso 1 calc R
C12 C 0.2747(5) 0.6335(4) 0.4664(4) 0.0206(8) Uani 1 d .
C13 C 0.2677(6) 0.7212(4) 0.5246(4) 0.0231(9) Uani 1 d .
C14 C 0.1865(6) 0.7207(5) 0.6333(4) 0.0317(11) Uani 1 d .
H14 H 0.1784(6) 0.7793(5) 0.6733(4) 0.032(16) Uiso 1 calc R
C15 C 0.1182(6) 0.6325(5) 0.6813(4) 0.0306(11) Uani 1 d .
C16 C 0.1274(6) 0.5441(5) 0.6236(4) 0.0301(10) Uani 1 d .
H16 H 0.0797(6) 0.4861(5) 0.6575(4) 0.047(19) Uiso 1 calc R
C17 C 0.2079(6) 0.5427(4) 0.5157(4) 0.0251(9) Uani 1 d .
C18 C 0.3502(7) 0.8123(5) 0.4741(4) 0.0353(12) Uani 1 d .
H18A H 0.2953(36) 0.8691(28) 0.4253(34) 0.099(34) Uiso 1 calc R
H18B H 0.4543(22) 0.7742(7) 0.4349(37) 0.067(25) Uiso 1 calc R
H18C H 0.3537(57) 0.8521(34) 0.5297(6) 0.086(30) Uiso 1 calc R
C19 C 0.2231(7) 0.4438(5) 0.4543(5) 0.0357(12) Uani 1 d .
H19A H 0.3193(34) 0.3822(25) 0.4563(42) 0.122(40) Uiso 1 calc R
H19B H 0.2219(71) 0.4741(13) 0.3804(13) 0.082(29) Uiso 1 calc R
H19C H 0.1377(39) 0.4122(36) 0.4872(30) 0.075(27) Uiso 1 calc R
C21 C -0.0100(6) 0.7525(4) 0.3408(4) 0.0279(10) Uani 1 d .
H21 H 0.0370(6) 0.6674(4) 0.3584(4) 0.059(22) Uiso 1 calc R
C22 C -0.1004(6) 0.8123(4) 0.4384(4) 0.0299(10) Uani 1 d .
H22 H -0.0630(6) 0.8113(4) 0.4971(4) 0.030(15) Uiso 1 calc R
C23 C -0.2483(7) 0.8696(5) 0.4284(5) 0.0359(12) Uani 1 d .
H23 H -0.3278(7) 0.9158(5) 0.4785(5) 0.069(26) Uiso 1 calc R
C24 C -0.2621(6) 0.8472(5) 0.3281(5) 0.0375(12) Uani 1 d .
H24 H -0.3515(6) 0.8765(5) 0.3026(5) 0.038(17) Uiso 1 calc R
C25 C -0.1231(7) 0.7761(5) 0.2769(5) 0.0343(11) Uani 1 d .
H25 H -0.1027(7) 0.7469(5) 0.2114(5) 0.018(13) Uiso 1 calc R
C31 C -0.0048(7) 1.0030(4) 0.2450(5) 0.0343(12) Uani 1 d .
H31 H -0.1084(7) 1.0168(4) 0.2836(5) 0.071(26) Uiso 1 calc R
C32 C 0.0572(9) 0.9707(5) 0.1380(5) 0.048(2) Uani 1 d .
H32 H 0.0017(9) 0.9636(5) 0.0928(5) 0.057(23) Uiso 1 calc R
C33 C 0.2169(9) 0.9518(6) 0.1132(6) 0.057(2) Uani 1 d .
H33 H 0.2877(9) 0.9295(6) 0.0482(6) 0.069(26) Uiso 1 calc R
C34 C 0.2532(8) 0.9726(5) 0.2054(8) 0.063(2) Uani 1 d .
H34 H 0.3525(8) 0.9622(5) 0.2118(8) 0.052(21) Uiso 1 calc R
C35 C 0.1147(8) 1.0109(5) 0.2839(6) 0.0454(15) Uani 1 d .
H35 H 0.1035(8) 1.0367(5) 0.3494(6) 0.082(30) Uiso 1 calc R

loop_
_atom_type_symbol
_atom_type_description
_atom_type_scat_dispersion_real
_atom_type_scat_dispersion_imag
_atom_type_scat_source
C C 0.0033 0.0016 'International Tables Vol C Tables 4.2.6.8 and 6.1.1.4'
H H 0.0000 0.0000 'International Tables Vol C Tables 4.2.6.8 and 6.1.1.4'
N N 0.0061 0.0033 'International Tables Vol C Tables 4.2.6.8 and 6.1.1.4'
Ni Ni 0.3393 1.1124 'International Tables Vol C Tables 4.2.6.8 and 6.1.1.4'
Br Br -0.2901 2.4595 'International Tables Vol C Tables 4.2.6.8 and 6.1.1.4'

loop_
_geom_angle_atom_site_label_1
_geom_angle_atom_site_label_2
_geom_angle_atom_site_label_3
_geom_angle
C1 Ni1 C21 95.3(2)
C1 Ni1 C31 167.9(2)
C21 Ni1 C31 95.8(2)
C1 Ni1 C34 103.3(2)
C21 Ni1 C34 157.5(3)
C31 Ni1 C34 64.8(2)
C1 Ni1 C35 129.9(2)
C21 Ni1 C35 119.1(3)
C31 Ni1 C35 39.1(2)
C34 Ni1 C35 38.4(3)
C1 Ni1 C32 139.8(2)
C21 Ni1 C32 108.6(3)
C31 Ni1 C32 38.6(2)
C34 Ni1 C32 64.1(3)
C35 Ni1 C32 64.6(3)
C1 Ni1 C33 108.9(2)
C21 Ni1 C33 143.9(3)
C31 Ni1 C33 63.6(2)
C34 Ni1 C33 38.7(3)
C35 Ni1 C33 64.0(3)
C32 Ni1 C33 37.0(3)
C1 N1 C2 112.4(4)
C1 N1 C4 125.8(4)
C2 N1 C4 121.8(4)
C1 N2 C3 110.8(4)
C1 N2 C12 127.1(4)
C3 N2 C12 121.9(4)
N1 C1 N2 102.9(4)
N1 C1 Ni1 128.1(3)
N2 C1 Ni1 128.9(3)
C3 C2 N1 106.2(4)
C2 C3 N2 107.6(4)
C5 C4 C9 122.8(4)
C5 C4 N1 119.6(4)
C9 C4 N1 117.6(4)
C4 C5 C6 118.3(5)
C4 C5 C10 121.6(5)
C6 C5 C10 120.1(5)
C7 C6 C5 119.2(5)
C6 C7 C8 122.9(5)
C6 C7 Br1 119.1(4)
C8 C7 Br1 117.9(4)
C7 C8 C9 118.9(5)
C8 C9 C4 117.7(5)
C8 C9 C11 119.3(5)
C4 C9 C11 123.0(5)
C13 C12 C17 121.7(4)
C13 C12 N2 120.0(4)
C17 C12 N2 118.0(4)
C14 C13 C12 118.7(4)
C14 C13 C18 119.7(5)
C12 C13 C18 121.6(4)
C15 C14 C13 119.6(5)
C14 C15 C16 121.6(5)
C14 C15 Br2 119.3(4)
C16 C15 Br2 119.0(4)
C17 C16 C15 119.7(5)
C16 C17 C12 118.6(4)
C16 C17 C19 119.6(5)
C12 C17 C19 121.7(4)
C25 C21 C22 104.3(4)
C25 C21 Ni1 108.5(4)
C22 C21 Ni1 108.0(3)
C23 C22 C21 108.5(5)
C22 C23 C24 109.2(5)
C25 C24 C23 108.6(5)
C24 C25 C21 109.4(5)
C35 C31 C32 109.4(6)
C35 C31 Ni1 72.1(3)
C32 C31 Ni1 74.7(3)
C33 C32 C31 107.0(7)
C33 C32 Ni1 71.8(4)
C31 C32 Ni1 66.6(3)
C32 C33 C34 108.1(6)
C32 C33 Ni1 71.2(3)
C34 C33 Ni1 67.5(3)
C35 C34 C33 108.4(6)
C35 C34 Ni1 71.3(4)
C33 C34 Ni1 73.8(4)
C34 C35 C31 106.8(6)
C34 C35 Ni1 70.3(4)
C31 C35 Ni1 68.8(3)

loop_
_geom_bond_atom_site_label_1
_geom_bond_atom_site_label_2
_geom_bond_distance
Ni1 C1 1.885(4)
Ni1 C21 2.021(5)
Ni1 C31 2.083(5)
Ni1 C34 2.113(6)
Ni1 C35 2.126(6)
Ni1 C32 2.189(6)
Ni1 C33 2.196(6)
Br1 C7 1.901(5)
Br2 C15 1.892(5)
N1 C1 1.352(6)
N1 C2 1.386(6)
N1 C4 1.439(6)
N2 C1 1.377(5)
N2 C3 1.384(6)
N2 C12 1.426(6)
C2 C3 1.328(7)
C4 C5 1.381(7)
C4 C9 1.399(7)
C5 C6 1.388(7)
C5 C10 1.510(7)
C6 C7 1.368(8)
C7 C8 1.379(8)
C8 C9 1.393(7)
C9 C11 1.505(7)
C12 C13 1.396(6)
C12 C17 1.403(6)
C13 C14 1.393(7)
C13 C18 1.500(7)
C14 C15 1.382(8)
C15 C16 1.390(8)
C16 C17 1.383(7)
C17 C19 1.512(7)
C21 C25 1.465(7)
C21 C22 1.468(7)
C22 C23 1.362(8)
C23 C24 1.436(9)
C24 C25 1.354(8)
C31 C35 1.407(9)
C31 C32 1.417(9)
C32 C33 1.391(11)
C33 C34 1.431(12)
C34 C35 1.394(11)
